data_2108435
loop_
_publ_author_name
'Larsen, Finn Krebs'
'Hasen Mamakhel, Aref'
'Overgaard, Jacob'
'J\/orgensen, Jens-Erik'
'Kato, Kenichi'
'Brummerstedt Iversen, Bo'

_publ_section_title
;
 Accessing the rich carbon nitride materials chemistry by heat treatments
 of ammonium thiocyanate, NH~4~SCN
;
_journal_coeditor_code PX5012SUP1
_journal_issue 4
_journal_name_full 'Acta Crystallographica Section B'
_journal_page_first
;
;
_journal_paper_doi 10.1107/S2052520619005791
_journal_volume 75
_journal_year 2019
_chemical_formula_moiety 'C N S, C6 H10 N11, C3 H6 N6'
_chemical_formula_sum 'C10 H16 N18 S'
_chemical_formula_weight 420.47
_space_group_crystal_system triclinic
_space_group_IT_number 2
_space_group_name_Hall '-P 1'
_space_group_name_H-M_alt 'P -1'
_symmetry_space_group_name_Hall '-P 1'
_symmetry_space_group_name_H-M 'P -1'
_atom_sites_solution_hydrogens geom
_audit_creation_date 2016-06-16
_audit_creation_method
;
Olex2 1.2
(compiled 2016.02.19 svn.r3266 for OlexSys, GUI svn.r5155)
;
_cell_angle_alpha 64.634(4)
_cell_angle_beta 78.716(5)
_cell_angle_gamma 87.703(4)
_cell_formula_units_Z 2
_cell_length_a 9.8299(11)
_cell_length_b 9.8507(11)
_cell_length_c 10.2105(12)
_cell_measurement_reflns_used 1147
_cell_measurement_temperature 15(2)
_cell_measurement_theta_max 19
_cell_measurement_theta_min 2.2
_cell_volume 875.04(18)
_computing_molecular_graphics 'Olex2 (Dolomanov et al., 2009)'
_computing_publication_material 'Olex2 (Dolomanov et al., 2009)'
_computing_structure_refinement 'ShelXL (Sheldrick, 2015)'
_diffrn_ambient_temperature 15.0
_diffrn_measured_fraction_theta_full 0.854
_diffrn_measured_fraction_theta_max 0.849
_diffrn_measurement_device_type synchrotron
_diffrn_measurement_method phi-scan
_diffrn_radiation_wavelength 0.4428
_diffrn_reflns_av_R_equivalents 0.1358
_diffrn_reflns_av_unetI/netI 0.1574
_diffrn_reflns_Laue_measured_fraction_full 0.854
_diffrn_reflns_Laue_measured_fraction_max 0.849
_diffrn_reflns_limit_h_max 16
_diffrn_reflns_limit_h_min -16
_diffrn_reflns_limit_k_max 16
_diffrn_reflns_limit_k_min -16
_diffrn_reflns_limit_l_max 17
_diffrn_reflns_limit_l_min -17
_diffrn_reflns_number 17124
_diffrn_reflns_point_group_measured_fraction_full 0.854
_diffrn_reflns_point_group_measured_fraction_max 0.849
_diffrn_reflns_theta_full 15.407
_diffrn_reflns_theta_max 21.654
_diffrn_reflns_theta_min 1.894
_exptl_absorpt_coefficient_mu 0.076
_exptl_absorpt_correction_T_min 0.886731
_exptl_absorpt_correction_type multi-scan
_exptl_absorpt_process_details
;
SADABS-2004/1 (Bruker,2004) was used for absorption correction.
R(int) was 0.0321 before and 0.0251 after correction.
The Ratio of minimum to maximum transmission is 0.8867.
The \l/2 correction factor is 0.0015.
;
_exptl_crystal_density_diffrn 1.596
_exptl_crystal_description irregular
_exptl_crystal_F_000 436
_exptl_crystal_size_max 0.05
_exptl_crystal_size_mid 0.04
_exptl_crystal_size_min 0.03
_exptl_transmission_factor_max 1.0
_exptl_transmission_factor_min 0.89
_refine_diff_density_max 1.451
_refine_diff_density_min -1.005
_refine_diff_density_rms 0.128
_refine_ls_extinction_method none
_refine_ls_goodness_of_fit_ref 1.097
_refine_ls_hydrogen_treatment constr
_refine_ls_matrix_type full
_refine_ls_number_parameters 262
_refine_ls_number_reflns 7199
_refine_ls_number_restraints 207
_refine_ls_restrained_S_all 1.082
_refine_ls_R_factor_all 0.1615
_refine_ls_R_factor_gt 0.0805
_refine_ls_shift/su_max 0.000
_refine_ls_shift/su_mean 0.000
_refine_ls_structure_factor_coef Fsqd
_refine_ls_weighting_details 'w=1/[\s^2^(Fo^2^)+(0.1212P)^2^] where P=(Fo^2^+2Fc^2^)/3'
_refine_ls_weighting_scheme calc
_refine_ls_wR_factor_gt 0.2335
_refine_ls_wR_factor_ref 0.2648
_reflns_Friedel_coverage 0.000
_reflns_number_gt 3650
_reflns_number_total 7199
_reflns_threshold_expression 'I > 2\s(I)'
_cod_data_source_file px5012sup1.cif
_cod_data_source_block 2
_cod_database_code 2108435
_shelx_space_group_comment
;
The symmetry employed for this shelxl refinement is uniquely defined
by the following loop, which should always be used as a source of
symmetry information in preference to the above space-group names.
They are only intended as comments.
;
_olex2_refinement_description
;
1. Fixed Uiso
 At 1.2 times of:
  All N(H) groups, All N(H,H) groups
2. Uiso/Uaniso restraints and constraints
Uanis(N15) \\sim Ueq: with sigma of 0.1 and sigma for terminal atoms of 0.2
3. Rigid body (RIGU) restrains
 All non-hydrogen atoms
 with sigma for 1-2 distances of 0.004 and sigma for 1-3 distances of 0.004
4.a Aromatic/amide H refined with riding coordinates:
 N3(H3), N8(H8)
4.b X=CH2 refined with riding coordinates:
 N5(H5A,H5B), N11(H11A,H11B), N10(H10A,H10B), N1(H1A,H1B), N17(H17A,H17B),
 N12(H12A,H12B), N14(H14A,H14B)
;
_shelx_shelxl_version_number 2014/7

loop_
_space_group_symop_operation_xyz
'x, y, z'
'-x, -y, -z'

loop_
_atom_site_label
_atom_site_type_symbol
_atom_site_fract_x
_atom_site_fract_y
_atom_site_fract_z
_atom_site_U_iso_or_equiv
_atom_site_adp_type
_atom_site_occupancy
_atom_site_site_symmetry_order
_atom_site_calc_flag
_atom_site_refinement_flags_posn
_atom_site_refinement_flags_adp
S1 S 0.82945(10) 0.96987(9) 0.07245(11) 0.0160(2) Uani 1 1 d . U
C10 C 0.6860(4) 0.8676(4) 0.1726(4) 0.0158(7) Uani 1 1 d . U
N18 N 0.5870(4) 0.7874(3) 0.2462(4) 0.0196(6) Uani 1 1 d . U
N6 N 0.7008(3) 0.4700(3) -0.0454(3) 0.0096(5) Uani 1 1 d . U
N7 N 0.5562(3) 0.5306(3) -0.2238(3) 0.0094(5) Uani 1 1 d . U
N3 N 0.5196(3) 0.7851(3) -0.3639(3) 0.0098(5) Uani 1 1 d . U
H3 H 0.5430 0.8789 -0.3864 0.012 Uiso 1 1 calc R .
N2 N 0.3826(3) 0.8843(3) -0.5386(3) 0.0091(5) Uani 1 1 d . U
N9 N 0.2514(3) 0.7146(3) -0.5895(3) 0.0094(5) Uani 1 1 d . U
N5 N 0.7898(3) 0.6623(3) -0.0130(3) 0.0126(6) Uani 1 1 d . U
H5A H 0.8293 0.5953 0.0562 0.015 Uiso 1 1 calc R .
H5B H 0.8004 0.7586 -0.0356 0.015 Uiso 1 1 calc R .
N11 N 0.6052(3) 0.2855(3) -0.0877(3) 0.0140(6) Uani 1 1 d . U
H11A H 0.6452 0.2168 -0.0199 0.017 Uiso 1 1 calc R .
H11B H 0.5539 0.2585 -0.1350 0.017 Uiso 1 1 calc R .
N4 N 0.6566(3) 0.7270(3) -0.1915(3) 0.0097(5) Uani 1 1 d . U
N8 N 0.3956(3) 0.6221(3) -0.4133(3) 0.0095(5) Uani 1 1 d . U
H8 H 0.4309 0.5453 -0.3480 0.011 Uiso 1 1 calc R .
C3 C 0.5790(3) 0.6737(3) -0.2534(4) 0.0086(5) Uani 1 1 d . U
C5 C 0.6224(3) 0.4311(3) -0.1187(4) 0.0092(5) Uani 1 1 d . U
C4 C 0.7136(3) 0.6180(3) -0.0840(3) 0.0088(5) Uani 1 1 d . U
N10 N 0.2742(3) 0.4585(3) -0.4612(3) 0.0108(5) Uani 1 1 d . U
H10A H 0.2174 0.4395 -0.5087 0.013 Uiso 1 1 calc R .
H10B H 0.3107 0.3840 -0.3949 0.013 Uiso 1 1 calc R .
C1 C 0.2946(3) 0.8524(3) -0.6121(4) 0.0096(6) Uani 1 1 d . U
C2 C 0.4297(3) 0.7640(3) -0.4403(3) 0.0080(5) Uani 1 1 d . U
N1 N 0.2481(3) 0.9693(3) -0.7162(3) 0.0156(6) Uani 1 1 d . U
H1A H 0.1918 0.9546 -0.7666 0.019 Uiso 1 1 calc R .
H1B H 0.2736 1.0614 -0.7347 0.019 Uiso 1 1 calc R .
C6 C 0.3048(3) 0.5991(3) -0.4896(4) 0.0084(5) Uani 1 1 d . U
N13 N 0.9803(3) 0.1911(3) 0.3578(3) 0.0100(5) Uani 1 1 d . U
N16 N 0.9403(3) 0.4503(3) 0.2123(3) 0.0083(5) Uani 1 1 d . U
N15 N 1.0825(3) 0.3865(3) 0.3937(3) 0.0089(5) Uani 1 1 d . U
N17 N 1.0437(3) 0.6329(3) 0.2509(3) 0.0094(5) Uani 1 1 d . U
H17A H 1.0955 0.6600 0.2976 0.011 Uiso 1 1 calc R .
H17B H 1.0060 0.7017 0.1810 0.011 Uiso 1 1 calc R .
N12 N 0.8504(3) 0.2586(3) 0.1778(3) 0.0147(6) Uani 1 1 d . U
H12A H 0.8115 0.3264 0.1085 0.018 Uiso 1 1 calc R .
H12B H 0.8392 0.1626 0.1997 0.018 Uiso 1 1 calc R .
C8 C 1.0547(3) 0.2408(3) 0.4270(3) 0.0081(5) Uani 1 1 d . U
N14 N 1.1073(3) 0.1349(3) 0.5386(3) 0.0134(6) Uani 1 1 d . U
H14A H 1.0920 0.0389 0.5625 0.016 Uiso 1 1 calc R .
H14B H 1.1569 0.1617 0.5874 0.016 Uiso 1 1 calc R .
C9 C 1.0221(3) 0.4861(3) 0.2861(3) 0.0075(5) Uani 1 1 d . U
C7 C 0.9270(3) 0.3017(3) 0.2506(3) 0.0090(5) Uani 1 1 d . U

loop_
_atom_site_aniso_label
_atom_site_aniso_U_11
_atom_site_aniso_U_22
_atom_site_aniso_U_33
_atom_site_aniso_U_23
_atom_site_aniso_U_13
_atom_site_aniso_U_12
S1 0.0213(4) 0.0097(3) 0.0186(4) -0.0055(3) -0.0081(4) -0.0037(3)
C10 0.0196(16) 0.0117(12) 0.0184(16) -0.0062(12) -0.0094(15) -0.0002(12)
N18 0.0212(16) 0.0165(12) 0.0216(16) -0.0081(12) -0.0050(15) -0.0015(13)
N6 0.0141(13) 0.0062(9) 0.0102(12) -0.0035(9) -0.0061(12) -0.0007(10)
N7 0.0106(12) 0.0070(9) 0.0108(12) -0.0030(9) -0.0048(11) -0.0011(9)
N3 0.0138(12) 0.0054(9) 0.0140(13) -0.0046(9) -0.0101(12) 0.0007(9)
N2 0.0112(12) 0.0062(9) 0.0131(12) -0.0051(9) -0.0072(11) -0.0004(9)
N9 0.0109(12) 0.0058(9) 0.0143(13) -0.0057(9) -0.0054(12) -0.0010(9)
N5 0.0195(14) 0.0082(10) 0.0144(13) -0.0059(10) -0.0104(13) 0.0008(11)
N11 0.0206(15) 0.0076(10) 0.0167(14) -0.0054(10) -0.0091(14) -0.0010(11)
N4 0.0131(13) 0.0070(9) 0.0112(12) -0.0037(9) -0.0073(12) 0.0007(10)
N8 0.0117(12) 0.0044(8) 0.0150(13) -0.0039(9) -0.0088(12) 0.0002(9)
C3 0.0102(13) 0.0060(10) 0.0109(13) -0.0041(10) -0.0033(13) -0.0014(10)
C5 0.0124(14) 0.0065(10) 0.0094(13) -0.0034(10) -0.0032(13) -0.0007(11)
C4 0.0106(13) 0.0083(10) 0.0084(13) -0.0037(10) -0.0038(12) 0.0002(10)
N10 0.0107(12) 0.0077(9) 0.0176(13) -0.0068(10) -0.0074(12) -0.0015(10)
C1 0.0103(13) 0.0069(10) 0.0130(14) -0.0037(10) -0.0065(13) -0.0014(10)
C2 0.0095(13) 0.0068(10) 0.0111(13) -0.0054(10) -0.0051(12) -0.0013(10)
N1 0.0227(15) 0.0063(9) 0.0207(15) -0.0032(10) -0.0159(14) -0.0018(11)
C6 0.0075(13) 0.0061(10) 0.0131(14) -0.0050(10) -0.0033(12) -0.0014(10)
N13 0.0171(13) 0.0048(9) 0.0101(12) -0.0024(9) -0.0085(12) -0.0016(10)
N16 0.0125(12) 0.0045(8) 0.0087(11) -0.0021(9) -0.0054(11) -0.0012(9)
N15 0.0128(12) 0.0051(8) 0.0108(12) -0.0031(9) -0.0074(11) -0.0010(9)
N17 0.0142(13) 0.0036(8) 0.0116(12) -0.0023(9) -0.0068(12) -0.0025(9)
N12 0.0266(16) 0.0049(9) 0.0180(14) -0.0049(10) -0.0159(14) -0.0007(11)
C8 0.0119(14) 0.0044(9) 0.0083(13) -0.0016(10) -0.0047(12) -0.0025(10)
N14 0.0224(15) 0.0047(9) 0.0146(13) -0.0018(9) -0.0125(13) -0.0013(10)
C9 0.0109(13) 0.0048(9) 0.0079(13) -0.0025(10) -0.0044(12) -0.0009(10)
C7 0.0127(14) 0.0063(10) 0.0097(13) -0.0033(10) -0.0061(13) -0.0018(10)

loop_
_atom_type_symbol
_atom_type_description
_atom_type_scat_dispersion_real
_atom_type_scat_dispersion_imag
_atom_type_scat_source
C C 0.0000 0.0010 'International Tables Vol C Tables 4.2.6.8 and 6.1.1.4'
H H 0.0000 0.0000 'International Tables Vol C Tables 4.2.6.8 and 6.1.1.4'
N N 0.0010 0.0010 'International Tables Vol C Tables 4.2.6.8 and 6.1.1.4'
S S 0.0520 0.0480 'International Tables Vol C Tables 4.2.6.8 and 6.1.1.4'

loop_
_geom_angle_atom_site_label_1
_geom_angle_atom_site_label_2
_geom_angle_atom_site_label_3
_geom_angle
N18 C10 S1 176.4(3)
C5 N6 C4 115.3(2)
C3 N7 C5 114.5(2)
C3 N3 H3 116.4
C2 N3 H3 116.4
C2 N3 C3 127.2(2)
C2 N2 C1 114.0(2)
C6 N9 C1 115.8(2)
H5A N5 H5B 120.0
C4 N5 H5A 120.0
C4 N5 H5B 120.0
H11A N11 H11B 120.0
C5 N11 H11A 120.0
C5 N11 H11B 120.0
C3 N4 C4 113.6(2)
C2 N8 H8 120.5
C2 N8 C6 118.9(2)
C6 N8 H8 120.5
N7 C3 N3 118.8(2)
N4 C3 N7 127.1(3)
N4 C3 N3 114.1(2)
N6 C5 N7 124.2(2)
N6 C5 N11 119.1(3)
N11 C5 N7 116.6(2)
N6 C4 N4 125.1(2)
N5 C4 N6 117.6(3)
N5 C4 N4 117.3(2)
H10A N10 H10B 120.0
C6 N10 H10A 120.0
C6 N10 H10B 120.0
N9 C1 N2 126.5(3)
N1 C1 N2 116.6(2)
N1 C1 N9 116.9(2)
N2 C2 N3 118.1(2)
N2 C2 N8 123.7(2)
N8 C2 N3 118.3(2)
C1 N1 H1A 120.0
C1 N1 H1B 120.0
H1A N1 H1B 120.0
N9 C6 N8 121.1(2)
N10 C6 N9 121.5(2)
N10 C6 N8 117.4(2)
C8 N13 C7 113.8(2)
C7 N16 C9 114.2(2)
C9 N15 C8 114.7(2)
H17A N17 H17B 120.0
C9 N17 H17A 120.0
C9 N17 H17B 120.0
H12A N12 H12B 120.0
C7 N12 H12A 120.0
C7 N12 H12B 120.0
N13 C8 N15 125.8(2)
N13 C8 N14 116.5(2)
N14 C8 N15 117.6(2)
C8 N14 H14A 120.0
C8 N14 H14B 120.0
H14A N14 H14B 120.0
N15 C9 N16 125.1(2)
N15 C9 N17 117.2(2)
N17 C9 N16 117.7(2)
N16 C7 N13 126.2(2)
N12 C7 N13 116.5(2)
N12 C7 N16 117.2(2)

loop_
_geom_bond_atom_site_label_1
_geom_bond_atom_site_label_2
_geom_bond_distance
S1 C10 1.648(4)
C10 N18 1.185(5)
N6 C5 1.340(3)
N6 C4 1.341(4)
N7 C3 1.328(3)
N7 C5 1.362(4)
N3 H3 0.8800
N3 C3 1.401(4)
N3 C2 1.363(3)
N2 C1 1.374(3)
N2 C2 1.321(4)
N9 C1 1.348(4)
N9 C6 1.333(4)
N5 H5A 0.8800
N5 H5B 0.8800
N5 C4 1.337(3)
N11 H11A 0.8800
N11 H11B 0.8800
N11 C5 1.340(4)
N4 C3 1.328(3)
N4 C4 1.361(4)
N8 H8 0.8800
N8 C2 1.347(3)
N8 C6 1.377(3)
N10 H10A 0.8800
N10 H10B 0.8800
N10 C6 1.322(3)
C1 N1 1.327(4)
N1 H1A 0.8800
N1 H1B 0.8800
N13 C8 1.343(3)
N13 C7 1.348(4)
N16 C9 1.352(3)
N16 C7 1.348(3)
N15 C8 1.352(3)
N15 C9 1.344(4)
N17 H17A 0.8800
N17 H17B 0.8800
N17 C9 1.347(3)
N12 H12A 0.8800
N12 H12B 0.8800
N12 C7 1.347(3)
C8 N14 1.350(4)
N14 H14A 0.8800
N14 H14B 0.8800

loop_
_geom_torsion_atom_site_label_1
_geom_torsion_atom_site_label_2
_geom_torsion_atom_site_label_3
_geom_torsion_atom_site_label_4
_geom_torsion
C3 N7 C5 N6 2.2(5)
C3 N7 C5 N11 -178.4(3)
C3 N3 C2 N2 178.5(3)
C3 N3 C2 N8 -2.7(5)
C3 N4 C4 N6 3.0(5)
C3 N4 C4 N5 -178.0(3)
C5 N6 C4 N5 179.4(3)
C5 N6 C4 N4 -1.6(5)
C5 N7 C3 N3 177.7(3)
C5 N7 C3 N4 -0.5(5)
C4 N6 C5 N7 -1.2(5)
C4 N6 C5 N11 179.4(3)
C4 N4 C3 N7 -1.9(5)
C4 N4 C3 N3 179.9(3)
C1 N2 C2 N3 178.8(3)
C1 N2 C2 N8 0.1(5)
C1 N9 C6 N8 1.5(5)
C1 N9 C6 N10 -177.7(3)
C2 N3 C3 N7 5.5(5)
C2 N3 C3 N4 -176.1(3)
C2 N2 C1 N9 2.1(5)
C2 N2 C1 N1 -177.6(3)
C2 N8 C6 N9 0.4(5)
C2 N8 C6 N10 179.6(3)
C6 N9 C1 N2 -2.9(5)
C6 N9 C1 N1 176.8(3)
C6 N8 C2 N3 180.0(3)
C6 N8 C2 N2 -1.3(5)
C8 N13 C7 N16 -1.3(5)
C8 N13 C7 N12 -179.6(3)
C8 N15 C9 N16 -0.6(5)
C8 N15 C9 N17 178.5(3)
C9 N16 C7 N13 3.8(5)
C9 N16 C7 N12 -178.0(3)
C9 N15 C8 N13 3.6(5)
C9 N15 C8 N14 -177.2(3)
C7 N13 C8 N15 -2.7(5)
C7 N13 C8 N14 178.1(3)
C7 N16 C9 N15 -2.7(5)
C7 N16 C9 N17 178.1(3)

_cod_database_fobs_code 2108435
